data_7237932
loop_
_publ_author_name
'Gao, Ji-Xing'
'Wang, Zhong-Xia'
'Tang, Yuan-Yuan'
'Liu, Yu-Ling'
'Zhou, Lin'
'Chen, Xiao-Gang'
'Zhang, Wan-Ying'
'Xiong, Ren-Gen'

_publ_section_title
;
 The distinguishing of cis--trans isomers enabled via
 dielectric/ferroelectric signal feedback in a supramolecular
 Cu(1,10-phenanthroline)2SeO4&#x00B7;(diol) system
;
_journal_issue 35
_journal_name_full 'Journal of Materials Chemistry C'
_journal_page_first 11022
_journal_paper_doi 10.1039/C9TC03462E
_journal_volume 7
_journal_year 2019
_chemical_formula_moiety 'C24 H16 Cu N4 O4 Se, C6 H12 O2'
_chemical_formula_sum 'C30 H28 Cu N4 O6 Se'
_chemical_formula_weight 683.07
_space_group_crystal_system monoclinic
_space_group_IT_number 15
_space_group_name_Hall '-C 2yc'
_space_group_name_H-M_alt 'C 1 2/c 1'
_atom_sites_solution_hydrogens mixed
_audit_creation_method SHELXL-2014/7
_audit_update_record
;
2019-08-04 deposited with the CCDC.	2019-08-19 downloaded from the CCDC.
;
_cell_angle_alpha 90
_cell_angle_beta 125.01(2)
_cell_angle_gamma 90
_cell_formula_units_Z 4
_cell_length_a 17.70(3)
_cell_length_b 14.592(18)
_cell_length_c 13.53(2)
_cell_measurement_reflns_used 2781
_cell_measurement_temperature 348(2)
_cell_measurement_theta_max 27.4971
_cell_measurement_theta_min 3.2033
_cell_volume 2862(7)
_computing_structure_refinement 'SHELXL-2014/7 (Sheldrick, 2014)'
_diffrn_ambient_temperature 348(2)
_diffrn_measured_fraction_theta_full 0.996
_diffrn_measured_fraction_theta_max 0.996
_diffrn_measurement_device_type 'Rigaku saturn 724'
_diffrn_radiation_type MoK\a
_diffrn_radiation_wavelength 0.71073
_diffrn_reflns_av_R_equivalents 0.0758
_diffrn_reflns_av_unetI/netI 0.0596
_diffrn_reflns_Laue_measured_fraction_full 0.996
_diffrn_reflns_Laue_measured_fraction_max 0.996
_diffrn_reflns_limit_h_max 22
_diffrn_reflns_limit_h_min -22
_diffrn_reflns_limit_k_max 18
_diffrn_reflns_limit_k_min -18
_diffrn_reflns_limit_l_max 17
_diffrn_reflns_limit_l_min -17
_diffrn_reflns_number 15050
_diffrn_reflns_point_group_measured_fraction_full 0.996
_diffrn_reflns_point_group_measured_fraction_max 0.996
_diffrn_reflns_theta_full 25.242
_diffrn_reflns_theta_max 27.433
_diffrn_reflns_theta_min 3.205
_exptl_absorpt_coefficient_mu 2.086
_exptl_absorpt_correction_T_max 1.0000
_exptl_absorpt_correction_T_min 0.8416
_exptl_absorpt_correction_type multi-scan
_exptl_crystal_colour blue
_exptl_crystal_density_diffrn 1.585
_exptl_crystal_description block
_exptl_crystal_F_000 1388
_refine_diff_density_max 1.067
_refine_diff_density_min -0.948
_refine_diff_density_rms 0.106
_refine_ls_extinction_method none
_refine_ls_goodness_of_fit_ref 1.037
_refine_ls_hydrogen_treatment constr
_refine_ls_matrix_type full
_refine_ls_number_parameters 232
_refine_ls_number_reflns 3255
_refine_ls_number_restraints 112
_refine_ls_restrained_S_all 1.094
_refine_ls_R_factor_all 0.1491
_refine_ls_R_factor_gt 0.1135
_refine_ls_shift/su_max 0.006
_refine_ls_shift/su_mean 0.001
_refine_ls_structure_factor_coef Fsqd
_refine_ls_weighting_details 'w=1/[\s^2^(Fo^2^)+(0.0938P)^2^+35.5123P] where P=(Fo^2^+2Fc^2^)/3'
_refine_ls_weighting_scheme calc
_refine_ls_wR_factor_gt 0.2422
_refine_ls_wR_factor_ref 0.2667
_reflns_Friedel_coverage 0.000
_reflns_number_gt 2334
_reflns_number_total 3255
_reflns_threshold_expression 'I > 2\s(I)'
_cod_data_source_file c9tc03462e2.cif
_cod_data_source_block shelxl
_cod_depositor_comments
;
The following automatic conversions were performed:

data item '_exptl_absorpt_correction_type' value 'Multi-scan' was
changed to 'multi-scan' in accordance with the
/home/saulius/struct/COD-crude-data/automatic-downloads/DataCite-retrospective/RSC/depositions/lib/dictionaries/cif_core.dic
dictionary named 'cif_core.dic' version 2.4.2 last updated on
2011-04-26.

Automatic conversion script
Id: cif_fix_values 6909 2019-04-08 15:41:33Z antanas 
;
_cod_original_sg_symbol_H-M 'C 2/c'
_cod_database_code 7237932
_shelx_shelxl_version_number 2014/7
_shelx_space_group_comment
;
The symmetry employed for this shelxl refinement is uniquely defined
by the following loop, which should always be used as a source of
symmetry information in preference to the above space-group names.
They are only intended as comments.
;

loop_
_space_group_symop_operation_xyz
'x, y, z'
'-x, y, -z+1/2'
'x+1/2, y+1/2, z'
'-x+1/2, y+1/2, -z+1/2'
'-x, -y, -z'
'x, -y, z-1/2'
'-x+1/2, -y+1/2, -z'
'x+1/2, -y+1/2, z-1/2'

loop_
_atom_site_label
_atom_site_type_symbol
_atom_site_fract_x
_atom_site_fract_y
_atom_site_fract_z
_atom_site_U_iso_or_equiv
_atom_site_adp_type
_atom_site_occupancy
_atom_site_site_symmetry_order
_atom_site_calc_flag
_atom_site_refinement_flags_posn
_atom_site_refinement_flags_adp
_atom_site_refinement_flags_occupancy
Cu1 Cu 0.5000 0.18653(4) 0.2500 0.05841(17) Uani 1 2 d S T P
Se1 Se 0.5000 -0.02913(3) 0.2500 0.07162(19) Uani 1 2 d S TU P
O1 O 0.4559(3) 0.0671(3) 0.1717(4) 0.0772(16) Uani 0.5 1 d . U P
O2 O 0.5878(2) -0.0857(2) 0.2845(3) 0.1400(14) Uani 1 1 d . U .
O4 O 0.5285(5) -0.0080(5) 0.3890(5) 0.1150(19) Uani 0.5 1 d . U P
C1 C 0.4164(2) 0.1547(3) 0.3880(3) 0.0784(13) Uani 1 1 d . . .
H1A H 0.4594 0.1080 0.4285 0.094 Uiso 1 1 calc R U .
C2 C 0.3568(2) 0.1763(3) 0.4225(3) 0.0891(14) Uani 1 1 d . . .
H2B H 0.3597 0.1432 0.4834 0.107 Uiso 1 1 calc R U .
C3 C 0.2953(2) 0.2456(3) 0.3659(3) 0.0894(14) Uani 1 1 d . . .
H3A H 0.2572 0.2612 0.3900 0.107 Uiso 1 1 calc R U .
C4 C 0.28825(19) 0.2943(3) 0.2712(3) 0.0702(11) Uani 1 1 d . . .
C5 C 0.2233(2) 0.3671(3) 0.2027(3) 0.0859(13) Uani 1 1 d . . .
H5A H 0.1858 0.3881 0.2255 0.103 Uiso 1 1 calc R U .
C6 C 0.2156(2) 0.4052(3) 0.1077(3) 0.0787(14) Uani 1 1 d . . .
H6A H 0.1710 0.4498 0.0632 0.094 Uiso 1 1 calc R U .
C7 C 0.2752(2) 0.3782(3) 0.0734(3) 0.0675(12) Uani 1 1 d . . .
C8 C 0.2683(2) 0.4130(3) -0.0285(3) 0.0785(15) Uani 1 1 d . . .
H8A H 0.2243 0.4572 -0.0768 0.094 Uiso 1 1 calc R U .
C9 C 0.3270(3) 0.3812(3) -0.0560(3) 0.0827(14) Uani 1 1 d . . .
H9A H 0.3229 0.4037 -0.1232 0.099 Uiso 1 1 calc R U .
C10 C 0.3931(2) 0.3149(3) 0.0170(3) 0.0722(12) Uani 1 1 d . . .
H10A H 0.4320 0.2938 -0.0034 0.087 Uiso 1 1 calc R U .
C11 C 0.34279(18) 0.3091(2) 0.1402(3) 0.0540(9) Uani 1 1 d . . .
C12 C 0.34956(18) 0.2683(2) 0.2408(3) 0.0579(10) Uani 1 1 d . . .
N1 N 0.41319(16) 0.1994(2) 0.2986(2) 0.0618(9) Uani 1 1 d . . .
N2 N 0.40241(15) 0.28097(19) 0.1142(2) 0.0569(8) Uani 1 1 d . . .
O5 O 0.5655(4) 0.7207(6) 0.2396(8) 0.170(4) Uani 0.5 1 d D U P
H5D H 0.5677 0.7781 0.2514 0.204 Uiso 0.5 1 d R U P
C25 C 0.4739(4) 0.6812(3) 0.1866(4) 0.141(4) Uani 0.5 1 d D U P
H25A H 0.4267 0.7242 0.1332 0.169 Uiso 0.5 1 d R U P
C26 C 0.4476(4) 0.6554(3) 0.2643(4) 0.127(4) Uani 0.5 1 d D U P
H26A H 0.3821 0.6459 0.2136 0.152 Uiso 0.5 1 d R U P
C27 C 0.4816(5) 0.5668(4) 0.3167(4) 0.177(3) Uani 0.5 1 d D U P
H27A H 0.4323 0.5407 0.3179 0.212 Uiso 0.5 1 d R U P
H27B H 0.5354 0.5687 0.3985 0.212 Uiso 0.5 1 d R U P
C28 C 0.5000 0.5068(3) 0.2500 0.190(2) Uani 1 2 d DS TU P
H28A H 0.4926 0.4439 0.2637 0.227 Uiso 0.5 1 d R U P
H28B H 0.5623 0.5153 0.2745 0.227 Uiso 0.5 1 d R U P
C30 C 0.4708(4) 0.6097(4) 0.1152(4) 0.179(3) Uani 0.5 1 d D U P
H30A H 0.5350 0.6004 0.1493 0.215 Uiso 0.5 1 d R U P
H30B H 0.4409 0.6283 0.0328 0.215 Uiso 0.5 1 d R U P
C29 C 0.4244(6) 0.5284(4) 0.1205(4) 0.201(2) Uani 0.5 1 d D U P
H29A H 0.3627 0.5370 0.0985 0.241 Uiso 0.5 1 d R U P
H29B H 0.4242 0.4824 0.0696 0.241 Uiso 0.5 1 d R U P
O6 O 0.4609(4) 0.7403(3) 0.3328(4) 0.098(2) Uani 0.5 1 d D U P
H6D H 0.4472 0.7869 0.2878 0.117 Uiso 0.5 1 d R U P

loop_
_atom_site_aniso_label
_atom_site_aniso_U_11
_atom_site_aniso_U_22
_atom_site_aniso_U_33
_atom_site_aniso_U_23
_atom_site_aniso_U_13
_atom_site_aniso_U_12
Cu1 0.05796(18) 0.0512(3) 0.0758(2) 0.000 0.04404(13) 0.000
Se1 0.0717(2) 0.0430(2) 0.0889(3) 0.000 0.03946(17) 0.000
O1 0.083(2) 0.0459(19) 0.0946(19) 0.0014(17) 0.0459(15) -0.0013(18)
O2 0.1077(13) 0.093(2) 0.243(2) -0.0191(18) 0.1146(10) 0.0106(13)
O4 0.123(3) 0.087(3) 0.0842(17) -0.008(2) 0.0295(16) 0.018(2)
C1 0.0751(15) 0.085(3) 0.0798(15) 0.0190(17) 0.0470(10) 0.0095(17)
C2 0.0933(15) 0.117(3) 0.0799(13) 0.0081(19) 0.0629(9) -0.004(2)
C3 0.0862(14) 0.114(3) 0.0956(15) -0.006(2) 0.0681(9) -0.0014(19)
C4 0.0576(12) 0.084(2) 0.0791(14) -0.0192(15) 0.0452(8) -0.0026(14)
C5 0.0632(12) 0.103(3) 0.1028(16) -0.0238(18) 0.0545(9) 0.0077(16)
C6 0.0617(15) 0.074(2) 0.0925(19) -0.0051(18) 0.0398(11) 0.0114(15)
C7 0.0578(14) 0.0591(19) 0.0734(16) 0.0026(16) 0.0306(10) 0.0046(15)
C8 0.0722(18) 0.059(2) 0.0827(19) 0.0114(17) 0.0322(13) 0.0035(17)
C9 0.0943(19) 0.083(3) 0.0699(16) 0.0027(18) 0.0469(11) -0.006(2)
C10 0.0772(13) 0.068(2) 0.0882(14) 0.0019(16) 0.0574(9) -0.0015(15)
C11 0.0528(11) 0.0441(15) 0.0672(12) 0.0006(12) 0.0356(8) -0.0006(11)
C12 0.0490(11) 0.0607(18) 0.0637(13) -0.0071(13) 0.0321(8) -0.0010(12)
N1 0.0603(10) 0.0620(16) 0.0682(11) 0.0028(11) 0.0397(7) -0.0002(11)
N2 0.0570(9) 0.0548(14) 0.0710(10) -0.0062(10) 0.0438(6) -0.0025(10)
O5 0.148(4) 0.151(6) 0.213(5) -0.019(5) 0.105(3) 0.002(4)
C25 0.182(6) 0.121(6) 0.138(5) 0.004(5) 0.103(4) -0.037(5)
C26 0.162(5) 0.106(6) 0.157(4) 0.014(5) 0.117(3) 0.027(5)
C27 0.190(4) 0.108(4) 0.162(2) 0.020(3) 0.060(2) 0.014(3)
C28 0.202(3) 0.094(3) 0.169(2) 0.000 0.045(2) 0.000
C30 0.211(4) 0.105(3) 0.150(3) -0.017(3) 0.061(3) -0.016(3)
C29 0.218(3) 0.114(3) 0.166(2) -0.005(2) 0.049(2) -0.014(2)
O6 0.133(3) 0.070(3) 0.117(2) 0.027(2) 0.0876(17) 0.019(3)

loop_
_atom_type_symbol
_atom_type_description
_atom_type_scat_dispersion_real
_atom_type_scat_dispersion_imag
_atom_type_scat_source
C C 0.0033 0.0016 'International Tables Vol C Tables 4.2.6.8 and 6.1.1.4'
H H 0.0000 0.0000 'International Tables Vol C Tables 4.2.6.8 and 6.1.1.4'
N N 0.0061 0.0033 'International Tables Vol C Tables 4.2.6.8 and 6.1.1.4'
O O 0.0106 0.0060 'International Tables Vol C Tables 4.2.6.8 and 6.1.1.4'
Cu Cu 0.3201 1.2651 'International Tables Vol C Tables 4.2.6.8 and 6.1.1.4'
Se Se -0.0929 2.2259 'International Tables Vol C Tables 4.2.6.8 and 6.1.1.4'

loop_
_geom_angle_atom_site_label_1
_geom_angle_atom_site_label_2
_geom_angle_atom_site_label_3
_geom_angle
_geom_angle_site_symmetry_1
_geom_angle_site_symmetry_3
O1 Cu1 O1 53.8(3) . 2_655
O1 Cu1 N1 96.8(2) . .
O1 Cu1 N1 92.8(2) 2_655 .
O1 Cu1 N1 92.8(2) . 2_655
O1 Cu1 N1 96.8(2) 2_655 2_655
N1 Cu1 N1 169.23(17) . 2_655
O1 Cu1 N2 103.49(16) . .
O1 Cu1 N2 155.59(14) 2_655 .
N1 Cu1 N2 80.13(16) . .
N1 Cu1 N2 92.93(16) 2_655 .
O1 Cu1 N2 155.59(14) . 2_655
O1 Cu1 N2 103.49(16) 2_655 2_655
N1 Cu1 N2 92.93(16) . 2_655
N1 Cu1 N2 80.13(16) 2_655 2_655
N2 Cu1 N2 100.21(16) . 2_655
O2 Se1 O2 116.8(3) 2_655 .
O2 Se1 O1 130.9(3) 2_655 2_655
O2 Se1 O1 103.4(2) . 2_655
O2 Se1 O1 103.4(2) 2_655 .
O2 Se1 O1 130.9(3) . .
O1 Se1 O1 64.5(3) 2_655 .
O2 Se1 O4 92.3(3) 2_655 .
O2 Se1 O4 98.9(3) . .
O1 Se1 O4 53.0(3) 2_655 .
O1 Se1 O4 106.8(3) . .
O2 Se1 O4 98.9(3) 2_655 2_655
O2 Se1 O4 92.3(3) . 2_655
O1 Se1 O4 106.8(3) 2_655 2_655
O1 Se1 O4 53.0(3) . 2_655
O4 Se1 O4 158.7(5) . 2_655
O4 O1 Se1 64.0(3) 2_655 .
O4 O1 O1 110.2(4) 2_655 2_655
Se1 O1 O1 57.77(16) . 2_655
O4 O1 Cu1 144.4(5) 2_655 .
Se1 O1 Cu1 120.8(3) . .
O1 O1 Cu1 63.08(14) 2_655 .
O1 O4 Se1 63.0(4) 2_655 .
N1 C1 C2 122.4(4) . .
C3 C2 C1 119.3(4) . .
C2 C3 C4 120.9(4) . .
C3 C4 C12 116.6(3) . .
C3 C4 C5 125.3(4) . .
C12 C4 C5 118.1(4) . .
C6 C5 C4 121.9(4) . .
C5 C6 C7 120.8(3) . .
C8 C7 C11 116.5(4) . .
C8 C7 C6 123.6(3) . .
C11 C7 C6 119.8(4) . .
C9 C8 C7 119.4(3) . .
C8 C9 C10 120.0(4) . .
N2 C10 C9 122.5(4) . .
N2 C11 C7 123.2(3) . .
N2 C11 C12 118.1(3) . .
C7 C11 C12 118.8(4) . .
N1 C12 C4 123.1(3) . .
N1 C12 C11 116.2(3) . .
C4 C12 C11 120.5(3) . .
C1 N1 C12 117.7(4) . .
C1 N1 Cu1 127.4(2) . .
C12 N1 Cu1 114.6(3) . .
C10 N2 C11 118.2(3) . .
C10 N2 Cu1 132.1(3) . .
C11 N2 Cu1 109.7(2) . .
O6 O5 C26 108.0(10) 2_655 2_655
O6 O5 C25 81.2(6) 2_655 .
C26 O5 C25 55.0(5) 2_655 .
O6 O5 C25 132.8(8) 2_655 2_655
C26 O5 C25 60.8(7) 2_655 2_655
C25 O5 C25 54.1(5) . 2_655
C26 C25 C30 74.1(5) 2_655 .
C26 C25 C25 65.5(4) 2_655 2_655
C30 C25 C25 125.4(3) . 2_655
C26 C25 C26 105.8(5) 2_655 .
C30 C25 C26 114.3(5) . .
C25 C25 C26 50.4(5) 2_655 .
C26 C25 O5 41.4(5) 2_655 .
C30 C25 O5 103.1(7) . .
C25 C25 O5 68.6(6) 2_655 .
C26 C25 O5 118.8(5) . .
C26 C25 O6 62.7(4) 2_655 2_655
C30 C25 O6 92.1(5) . 2_655
C25 C25 O6 99.9(5) 2_655 2_655
C26 C25 O6 147.9(4) . 2_655
O5 C25 O6 32.5(4) . 2_655
C26 C25 O5 122.6(5) 2_655 2_655
C30 C25 O5 146.1(6) . 2_655
C25 C25 O5 57.3(5) 2_655 2_655
C26 C25 O5 36.6(4) . 2_655
O5 C25 O5 107.8(6) . 2_655
O6 C25 O5 121.5(5) 2_655 2_655
C26 C25 C27 50.4(3) 2_655 2_655
C30 C25 C27 33.2(2) . 2_655
C25 C25 C27 92.2(3) 2_655 2_655
C26 C25 C27 96.0(4) . 2_655
O5 C25 C27 90.0(5) . 2_655
O6 C25 C27 97.3(5) 2_655 2_655
O5 C25 C27 132.4(5) 2_655 2_655
O5 C26 C25 83.5(6) 2_655 2_655
O5 C26 C25 82.5(8) 2_655 .
C25 C26 C25 64.1(5) 2_655 .
O5 C26 C27 158.3(7) 2_655 .
C25 C26 C27 89.1(5) 2_655 .
C25 C26 C27 112.5(5) . .
O5 C26 O6 33.4(6) 2_655 .
C25 C26 O6 71.0(4) 2_655 .
C25 C26 O6 103.8(5) . .
C27 C26 O6 125.1(4) . .
O5 C26 C30 121.2(6) 2_655 2_655
C25 C26 C30 58.6(4) 2_655 2_655
C25 C26 C30 112.4(5) . 2_655
C27 C26 C30 39.7(3) . 2_655
O6 C26 C30 89.1(3) . 2_655
C30 C27 C28 125.0(8) 2_655 .
C30 C27 C26 77.9(5) 2_655 .
C28 C27 C26 115.2(5) . .
C30 C27 C29 69.0(5) 2_655 2_655
C28 C27 C29 62.5(4) . 2_655
C26 C27 C29 130.0(7) . 2_655
C30 C27 C25 48.2(4) 2_655 2_655
C28 C27 C25 106.4(5) . 2_655
C26 C27 C25 40.5(3) . 2_655
C29 C27 C25 90.1(5) 2_655 2_655
C27 C28 C27 104.0(6) 2_655 .
C27 C28 C29 103.6(4) 2_655 2_655
C27 C28 C29 60.5(4) . 2_655
C27 C28 C29 60.5(4) 2_655 .
C27 C28 C29 103.6(4) . .
C29 C28 C29 155.9(5) 2_655 .
C27 C30 C25 98.5(5) 2_655 .
C27 C30 C29 70.1(6) 2_655 .
C25 C30 C29 111.8(6) . .
C27 C30 C26 62.5(4) 2_655 2_655
C25 C30 C26 47.3(3) . 2_655
C29 C30 C26 119.9(4) . 2_655
C30 C29 C27 40.9(4) . 2_655
C30 C29 C28 94.4(4) . .
C27 C29 C28 57.0(3) 2_655 .
O5 O6 C26 38.7(7) 2_655 .
O5 O6 C25 66.3(7) 2_655 2_655
C26 O6 C25 46.3(3) . 2_655

loop_
_geom_bond_atom_site_label_1
_geom_bond_atom_site_label_2
_geom_bond_distance
_geom_bond_site_symmetry_2
Cu1 O1 1.955(5) .
Cu1 O1 1.955(5) 2_655
Cu1 N1 1.996(4) .
Cu1 N1 1.996(4) 2_655
Cu1 N2 2.148(3) .
Cu1 N2 2.148(3) 2_655
Se1 O2 1.574(4) 2_655
Se1 O2 1.575(4) .
Se1 O1 1.659(5) 2_655
Se1 O1 1.659(5) .
Se1 O4 1.673(8) .
Se1 O4 1.673(8) 2_655
O1 O4 1.487(10) 2_655
O1 O1 1.770(9) 2_655
O4 O1 1.487(10) 2_655
C1 N1 1.346(6) .
C1 C2 1.411(7) .
C2 C3 1.356(6) .
C3 C4 1.406(6) .
C4 C12 1.415(6) .
C4 C5 1.445(5) .
C5 C6 1.334(7) .
C6 C7 1.430(7) .
C7 C8 1.408(7) .
C7 C11 1.422(4) .
C8 C9 1.369(7) .
C9 C10 1.397(5) .
C10 N2 1.324(5) .
C11 N2 1.352(5) .
C11 C12 1.427(5) .
C12 N1 1.372(4) .
O5 O6 0.857(11) 2_655
O5 C26 0.974(10) 2_655
O5 C25 1.462(9) .
O5 C25 1.617(13) 2_655
C25 C26 1.205(8) 2_655
C25 C30 1.400(8) .
C25 C25 1.407(9) 2_655
C25 C26 1.424(9) .
C25 O6 1.577(9) 2_655
C25 O5 1.617(13) 2_655
C25 C27 1.857(8) 2_655
C26 O5 0.974(10) 2_655
C26 C25 1.205(8) 2_655
C26 C27 1.431(7) .
C26 O6 1.482(7) .
C26 C30 1.577(6) 2_655
C27 C30 1.029(7) 2_655
C27 C28 1.424(7) .
C27 C29 1.478(11) 2_655
C27 C25 1.857(8) 2_655
C28 C27 1.424(7) 2_655
C28 C29 1.507(5) 2_655
C28 C29 1.507(5) .
C30 C27 1.029(7) 2_655
C30 C29 1.468(9) .
C30 C26 1.577(6) 2_655
C29 C27 1.478(11) 2_655
O6 O5 0.857(11) 2_655
O6 C25 1.577(9) 2_655
